data_4518984
loop_
_publ_author_name
'Tortajada, Andreu'
'Menezes Correia, Jose Tiago'
'Serrano, Eloisa'
'Monle\'on, Alicia'
'Tampieri, Alberto'
'Day, Craig S.'
'Juli\'a-Hern\'andez, Francisco'
'Martin, Ruben'

_publ_section_title
;
 Ligand-Controlled Regiodivergent Catalytic Amidation of Unactivated
 Secondary Alkyl Bromides
;
_journal_issue 16
_journal_name_full 'ACS Catalysis'
_journal_page_first 10223
_journal_page_last 10227
_journal_paper_doi 10.1021/acscatal.1c02913
_journal_volume 11
_journal_year 2021
_chemical_formula_sum 'C32 H40 N4 Ni'
_chemical_formula_weight 539.39
_space_group_crystal_system monoclinic
_space_group_IT_number 14
_space_group_name_Hall '-P 2yn'
_space_group_name_H-M_alt 'P 1 21/n 1'
_atom_sites_solution_hydrogens geom
_audit_creation_method SHELXL-2018/3
_cell_angle_alpha 90
_cell_angle_beta 102.933(2)
_cell_angle_gamma 90
_cell_formula_units_Z 4
_cell_length_a 17.2651(13)
_cell_length_b 8.0978(6)
_cell_length_c 20.5663(16)
_cell_measurement_reflns_used 9961
_cell_measurement_temperature 100(2)
_cell_measurement_theta_max 33.53
_cell_measurement_theta_min 2.42
_cell_volume 2802.4(4)
_computing_cell_refinement 'Bruker APEX2 v2014.9-0'
_computing_data_collection 'Bruker APEX2 v2014.9-0'
_computing_data_reduction 'Bruker APEX2 v2014.9-0'
_computing_molecular_graphics
;
 SHELXle: C.B. Huebschle, G.M. Sheldrick & B. Dittrich
 J.Appl.Cryst. (2011) 44, 1281-1284.
;
_computing_publication_material 'SHELXL-2018/3 (Sheldrick, 2018)'
_computing_structure_refinement 'SHELXL-2018/3 (Sheldrick, 2018)'
_computing_structure_solution
;
  SHELXT V2018/2 (Sheldrick 2018); G.M. Sheldrick (2015)
 "SHELXT - Integrated space-group and crystal-structure
 determination", Acta Cryst., A71, 3-8. 
;
_diffrn_ambient_temperature 100(2)
_diffrn_detector_area_resol_mean 512
_diffrn_detector_type '4K CCD area detector APEX II'
_diffrn_measured_fraction_theta_full 0.998
_diffrn_measured_fraction_theta_max 0.989
_diffrn_measurement_device_type 'APEX DUO Kappa 4-axis goniometer'
_diffrn_measurement_method
;
 Fullsphere data collection, phi and omega scans
;
_diffrn_radiation_monochromator 'Quazar MX Multilayer Optics'
_diffrn_radiation_type MoK\a
_diffrn_radiation_wavelength 0.71073
_diffrn_reflns_av_R_equivalents 0.0650
_diffrn_reflns_av_unetI/netI 0.0618
_diffrn_reflns_Laue_measured_fraction_full 0.998
_diffrn_reflns_Laue_measured_fraction_max 0.989
_diffrn_reflns_limit_h_max 26
_diffrn_reflns_limit_h_min -26
_diffrn_reflns_limit_k_max 8
_diffrn_reflns_limit_k_min -12
_diffrn_reflns_limit_l_max 32
_diffrn_reflns_limit_l_min -32
_diffrn_reflns_number 58430
_diffrn_reflns_point_group_measured_fraction_full 0.998
_diffrn_reflns_point_group_measured_fraction_max 0.989
_diffrn_reflns_theta_full 25.242
_diffrn_reflns_theta_max 33.945
_diffrn_reflns_theta_min 2.032
_diffrn_source 'Microfocus source E025 IuS'
_diffrn_source_current 0.6
_diffrn_source_power 50
_diffrn_source_size '0.2 mm x 0.2 mm fine focus'
_diffrn_source_type 'Bruker APEX DUO'
_exptl_absorpt_coefficient_mu 0.720
_exptl_absorpt_correction_T_max 0.7467
_exptl_absorpt_correction_T_min 0.6464
_exptl_absorpt_correction_type multi-scan
_exptl_absorpt_process_details SADABS-2014/4
_exptl_crystal_colour blue
_exptl_crystal_density_diffrn 1.278
_exptl_crystal_description block
_exptl_crystal_F_000 1152
_exptl_crystal_size_max 0.500
_exptl_crystal_size_mid 0.200
_exptl_crystal_size_min 0.030
_refine_diff_density_max 0.567
_refine_diff_density_min -0.336
_refine_diff_density_rms 0.075
_refine_ls_extinction_method none
_refine_ls_goodness_of_fit_ref 1.028
_refine_ls_hydrogen_treatment constr
_refine_ls_matrix_type full
_refine_ls_number_parameters 392
_refine_ls_number_reflns 11254
_refine_ls_number_restraints 246
_refine_ls_restrained_S_all 1.018
_refine_ls_R_factor_all 0.0863
_refine_ls_R_factor_gt 0.0468
_refine_ls_shift/su_max 0.002
_refine_ls_shift/su_mean 0.000
_refine_ls_structure_factor_coef Fsqd
_refine_ls_weighting_details 'w=1/[\s^2^(Fo^2^)+(0.0338P)^2^+2.0623P] where P=(Fo^2^+2Fc^2^)/3'
_refine_ls_weighting_scheme calc
_refine_ls_wR_factor_gt 0.0965
_refine_ls_wR_factor_ref 0.1106
_reflns_Friedel_coverage 0.000
_reflns_number_gt 7661
_reflns_number_total 11254
_reflns_threshold_expression 'I > 2\s(I)'
_cod_data_source_file cs1c02913_si_003.cif
_cod_data_source_block mo_CSD0589_0m
_cod_original_sg_symbol_H-M 'P 21/n'
_cod_database_code 4518984
_shelx_shelxl_version_number 2018/3
_shelx_space_group_comment
;
The symmetry employed for this shelxl refinement is uniquely defined
by the following loop, which should always be used as a source of
symmetry information in preference to the above space-group names.
They are only intended as comments.
;
_shelx_estimated_absorpt_t_min 0.715
_shelx_estimated_absorpt_t_max 0.979

loop_
_space_group_symop_operation_xyz
'x, y, z'
'-x+1/2, y+1/2, -z+1/2'
'-x, -y, -z'
'x-1/2, -y-1/2, z-1/2'

loop_
_atom_site_label
_atom_site_type_symbol
_atom_site_fract_x
_atom_site_fract_y
_atom_site_fract_z
_atom_site_U_iso_or_equiv
_atom_site_adp_type
_atom_site_occupancy
_atom_site_site_symmetry_order
_atom_site_calc_flag
_atom_site_refinement_flags_posn
_atom_site_refinement_flags_adp
_atom_site_refinement_flags_occupancy
_atom_site_disorder_assembly
_atom_site_disorder_group
Ni1 Ni 0.67785(2) 0.33193(3) 0.38704(2) 0.01596(5) Uani 1 1 d . . . . .
N1 N 0.78619(8) 0.28916(19) 0.43194(7) 0.0190(3) Uani 1 1 d . . . . .
N2 N 0.70203(8) 0.54921(18) 0.42696(6) 0.0169(3) Uani 1 1 d . . . . .
N3 N 0.65858(8) 0.2376(2) 0.29894(7) 0.0212(3) Uani 1 1 d . . . . .
N4 N 0.57231(8) 0.24828(17) 0.38470(6) 0.0151(2) Uani 1 1 d . . . . .
C1 C 0.82936(10) 0.1518(2) 0.42551(9) 0.0254(4) Uani 1 1 d . . . . .
H1 H 0.804154 0.064490 0.397819 0.031 Uiso 1 1 calc R U . . .
C2 C 0.90810(11) 0.1340(3) 0.45747(10) 0.0312(4) Uani 1 1 d . . . . .
H2 H 0.936236 0.036191 0.451817 0.037 Uiso 1 1 calc R U . . .
C3 C 0.94613(11) 0.2616(3) 0.49830(11) 0.0325(4) Uani 1 1 d . . . . .
H3 H 1.000085 0.250868 0.521350 0.039 Uiso 1 1 calc R U . . .
C4 C 0.90435(10) 0.4020(3) 0.50449(9) 0.0268(4) Uani 1 1 d . . . . .
H4 H 0.929306 0.489949 0.531930 0.032 Uiso 1 1 calc R U . . .
C5 C 0.82420(9) 0.4162(2) 0.47014(8) 0.0198(3) Uani 1 1 d . . . . .
C6 C 0.77614(9) 0.5610(2) 0.46894(8) 0.0187(3) Uani 1 1 d . . . . .
C7 C 0.80112(11) 0.7055(2) 0.50549(9) 0.0253(4) Uani 1 1 d . . . . .
H7 H 0.851919 0.709414 0.535129 0.030 Uiso 1 1 calc R U . . .
C8 C 0.75244(12) 0.8399(3) 0.49843(9) 0.0282(4) Uani 1 1 d . . . . .
H8 H 0.768606 0.937726 0.523291 0.034 Uiso 1 1 calc R U . . .
C9 C 0.67810(11) 0.8314(2) 0.45382(9) 0.0243(3) Uani 1 1 d . . . . .
H9 H 0.644083 0.925053 0.447148 0.029 Uiso 1 1 calc R U . . .
C10 C 0.65450(9) 0.6872(2) 0.41973(8) 0.0188(3) Uani 1 1 d . . . . .
C11 C 0.5757(3) 0.6739(6) 0.37329(14) 0.0174(6) Uani 0.839(4) 1 d . U P A 1
H11A H 0.543916 0.773107 0.378118 0.021 Uiso 0.839(4) 1 calc R U P A 1
H11B H 0.547464 0.576458 0.385662 0.021 Uiso 0.839(4) 1 calc R U P A 1
C12 C 0.58126(14) 0.6576(4) 0.30021(11) 0.0193(5) Uani 0.839(4) 1 d . U P A 1
H12A H 0.600528 0.763109 0.285297 0.023 Uiso 0.839(4) 1 calc R U P A 1
H12B H 0.620429 0.570758 0.296593 0.023 Uiso 0.839(4) 1 calc R U P A 1
C13 C 0.50137(12) 0.6142(3) 0.25459(10) 0.0215(5) Uani 0.839(4) 1 d . U P A 1
H13A H 0.463896 0.706771 0.254461 0.026 Uiso 0.839(4) 1 calc R U P A 1
H13B H 0.479324 0.515588 0.272475 0.026 Uiso 0.839(4) 1 calc R U P A 1
C14 C 0.50802(12) 0.5794(3) 0.18303(10) 0.0236(5) Uani 0.839(4) 1 d . U P A 1
H14A H 0.532296 0.676433 0.166101 0.028 Uiso 0.839(4) 1 calc R U P A 1
H14B H 0.544175 0.484343 0.183298 0.028 Uiso 0.839(4) 1 calc R U P A 1
C15 C 0.42899(16) 0.5418(4) 0.13536(13) 0.0269(6) Uani 0.839(4) 1 d . U P A 1
H15A H 0.437868 0.532774 0.089569 0.032 Uiso 0.839(4) 1 calc R U P A 1
H15B H 0.392468 0.635724 0.135929 0.032 Uiso 0.839(4) 1 calc R U P A 1
C16 C 0.3888(4) 0.3834(9) 0.1516(4) 0.0378(13) Uani 0.839(4) 1 d . U P A 1
H16A H 0.341442 0.361662 0.116271 0.057 Uiso 0.839(4) 1 calc R U P A 1
H16B H 0.373247 0.396532 0.194283 0.057 Uiso 0.839(4) 1 calc R U P A 1
H16C H 0.425884 0.290725 0.154529 0.057 Uiso 0.839(4) 1 calc R U P A 1
C11' C 0.5748(12) 0.679(3) 0.3549(8) 0.017(3) Uani 0.161(4) 1 d . U P A 2
H11X H 0.548612 0.570723 0.354970 0.020 Uiso 0.161(4) 1 calc R U P A 2
H11Y H 0.536294 0.765311 0.361170 0.020 Uiso 0.161(4) 1 calc R U P A 2
C12' C 0.5955(8) 0.7053(18) 0.2872(7) 0.020(2) Uani 0.161(4) 1 d . U P A 2
H12X H 0.635068 0.621426 0.281264 0.025 Uiso 0.161(4) 1 calc R U P A 2
H12Y H 0.620165 0.815509 0.286448 0.025 Uiso 0.161(4) 1 calc R U P A 2
C13' C 0.5225(6) 0.6930(16) 0.2287(6) 0.026(2) Uani 0.161(4) 1 d . U P A 2
H13X H 0.481786 0.771748 0.236708 0.031 Uiso 0.161(4) 1 calc R U P A 2
H13Y H 0.538363 0.728107 0.187432 0.031 Uiso 0.161(4) 1 calc R U P A 2
C14' C 0.4861(7) 0.5278(17) 0.2175(6) 0.029(3) Uani 0.161(4) 1 d . U P A 2
H14X H 0.466354 0.496348 0.257425 0.035 Uiso 0.161(4) 1 calc R U P A 2
H14Y H 0.527826 0.447379 0.213040 0.035 Uiso 0.161(4) 1 calc R U P A 2
C15' C 0.4153(9) 0.513(2) 0.1541(7) 0.026(3) Uani 0.161(4) 1 d . U P A 2
H15Y H 0.373850 0.594136 0.158362 0.032 Uiso 0.161(4) 1 calc R U P A 2
H15X H 0.435217 0.543098 0.114151 0.032 Uiso 0.161(4) 1 calc R U P A 2
C16' C 0.379(2) 0.349(5) 0.144(2) 0.039(6) Uani 0.161(4) 1 d . U P A 2
H16X H 0.417233 0.270309 0.133030 0.047 Uiso 0.161(4) 1 calc R U P A 2
H16Y H 0.332006 0.353868 0.106529 0.047 Uiso 0.161(4) 1 calc R U P A 2
H16Z H 0.362768 0.313880 0.184236 0.047 Uiso 0.161(4) 1 calc R U P A 2
C17 C 0.70974(11) 0.2314(3) 0.25734(9) 0.0318(4) Uani 1 1 d . . . . .
H17 H 0.760613 0.280875 0.271594 0.038 Uiso 1 1 calc R U . . .
C18 C 0.69139(13) 0.1571(3) 0.19577(10) 0.0407(5) Uani 1 1 d . . . . .
H18 H 0.728430 0.157920 0.167869 0.049 Uiso 1 1 calc R U . . .
C19 C 0.61760(13) 0.0804(3) 0.17470(10) 0.0399(5) Uani 1 1 d . . . . .
H19 H 0.603877 0.027395 0.132466 0.048 Uiso 1 1 calc R U . . .
C20 C 0.56527(12) 0.0828(3) 0.21597(9) 0.0310(4) Uani 1 1 d . . . . .
H20 H 0.515021 0.030187 0.202610 0.037 Uiso 1 1 calc R U . . .
C21 C 0.58593(10) 0.1627(2) 0.27786(8) 0.0204(3) Uani 1 1 d . . . . .
C22 C 0.53593(9) 0.1759(2) 0.32505(7) 0.0177(3) Uani 1 1 d . . . . .
C23 C 0.45627(10) 0.1261(2) 0.31164(9) 0.0233(3) Uani 1 1 d . . . . .
H23 H 0.432695 0.077190 0.269924 0.028 Uiso 1 1 calc R U . . .
C24 C 0.41239(10) 0.1483(2) 0.35888(9) 0.0244(4) Uani 1 1 d . . . . .
H24 H 0.358034 0.116787 0.350124 0.029 Uiso 1 1 calc R U . . .
C25 C 0.44934(10) 0.2184(2) 0.42042(8) 0.0210(3) Uani 1 1 d . . . . .
H25 H 0.420061 0.233844 0.453943 0.025 Uiso 1 1 calc R U . . .
C26 C 0.52827(9) 0.2649(2) 0.43231(7) 0.0162(3) Uani 1 1 d . . . . .
C27 C 0.56963(9) 0.3334(2) 0.49886(7) 0.0172(3) Uani 1 1 d . . . . .
H27A H 0.529307 0.365801 0.523943 0.021 Uiso 1 1 calc R U . . .
H27B H 0.599301 0.434003 0.491801 0.021 Uiso 1 1 calc R U . . .
C28 C 0.62744(11) 0.2096(2) 0.54063(8) 0.0214(3) Uani 1 1 d . . . . .
H28A H 0.599667 0.103133 0.541962 0.026 Uiso 1 1 calc R U . . .
H28B H 0.672208 0.190102 0.518766 0.026 Uiso 1 1 calc R U . . .
C29 C 0.66045(11) 0.2692(2) 0.61219(8) 0.0237(3) Uani 1 1 d . . . . .
H29A H 0.615407 0.292167 0.633346 0.028 Uiso 1 1 calc R U . . .
H29B H 0.692343 0.179300 0.637746 0.028 Uiso 1 1 calc R U . . .
C30 C 0.71162(10) 0.4226(2) 0.61706(8) 0.0216(3) Uani 1 1 d . . . . .
H30A H 0.679323 0.513987 0.593027 0.026 Uiso 1 1 calc R U . . .
H30B H 0.755820 0.401231 0.594729 0.026 Uiso 1 1 calc R U . . .
C31 C 0.74614(11) 0.4761(3) 0.68916(8) 0.0273(4) Uani 1 1 d . . . . .
H31A H 0.702179 0.506370 0.710591 0.033 Uiso 1 1 calc R U . . .
H31B H 0.775274 0.382358 0.714277 0.033 Uiso 1 1 calc R U . . .
C32 C 0.80223(12) 0.6226(3) 0.69252(10) 0.0306(4) Uani 1 1 d . . . . .
H32A H 0.821690 0.655850 0.739138 0.046 Uiso 1 1 calc R U . . .
H32B H 0.773782 0.715116 0.667097 0.046 Uiso 1 1 calc R U . . .
H32C H 0.847311 0.591209 0.673470 0.046 Uiso 1 1 calc R U . . .

loop_
_atom_site_aniso_label
_atom_site_aniso_U_11
_atom_site_aniso_U_22
_atom_site_aniso_U_33
_atom_site_aniso_U_23
_atom_site_aniso_U_13
_atom_site_aniso_U_12
Ni1 0.01261(8) 0.01852(11) 0.01715(9) -0.00148(8) 0.00418(6) 0.00096(8)
N1 0.0153(6) 0.0213(7) 0.0210(6) 0.0034(5) 0.0056(5) 0.0011(5)
N2 0.0142(5) 0.0207(7) 0.0168(6) 0.0006(5) 0.0058(5) -0.0006(5)
N3 0.0189(6) 0.0266(8) 0.0195(6) -0.0019(6) 0.0069(5) 0.0045(6)
N4 0.0154(5) 0.0157(7) 0.0140(5) -0.0001(5) 0.0029(4) 0.0010(5)
C1 0.0211(7) 0.0257(10) 0.0304(8) 0.0053(7) 0.0077(7) 0.0042(7)
C2 0.0217(8) 0.0320(11) 0.0409(10) 0.0121(9) 0.0091(8) 0.0094(8)
C3 0.0172(7) 0.0364(12) 0.0414(11) 0.0152(9) 0.0011(7) 0.0002(8)
C4 0.0183(7) 0.0299(10) 0.0295(9) 0.0088(8) -0.0006(6) -0.0052(7)
C5 0.0162(7) 0.0252(9) 0.0182(7) 0.0057(6) 0.0042(5) -0.0021(6)
C6 0.0174(7) 0.0224(9) 0.0167(7) 0.0028(6) 0.0047(5) -0.0047(6)
C7 0.0261(8) 0.0276(10) 0.0209(7) -0.0002(7) 0.0027(6) -0.0082(7)
C8 0.0361(9) 0.0240(9) 0.0250(8) -0.0041(7) 0.0076(7) -0.0079(8)
C9 0.0302(8) 0.0191(8) 0.0263(8) -0.0015(7) 0.0121(7) -0.0001(8)
C10 0.0196(7) 0.0188(9) 0.0204(7) 0.0024(6) 0.0093(6) -0.0004(6)
C11 0.0168(10) 0.0201(12) 0.0161(12) 0.0018(12) 0.0056(11) 0.0044(9)
C12 0.0177(9) 0.0237(13) 0.0164(9) 0.0043(9) 0.0036(7) 0.0029(9)
C13 0.0173(8) 0.0289(12) 0.0179(9) 0.0031(8) 0.0031(7) 0.0035(8)
C14 0.0235(9) 0.0303(12) 0.0159(8) 0.0008(8) 0.0025(7) 0.0009(9)
C15 0.0251(11) 0.0363(16) 0.0175(11) 0.0012(10) 0.0006(9) 0.0045(10)
C16 0.0308(18) 0.054(4) 0.0256(18) 0.0000(19) -0.0014(14) -0.0076(19)
C11' 0.009(4) 0.015(5) 0.024(6) 0.004(6) 0.001(5) -0.003(4)
C12' 0.020(4) 0.020(5) 0.022(4) 0.007(4) 0.006(4) -0.002(4)
C13' 0.020(4) 0.031(5) 0.026(4) 0.003(4) 0.003(3) 0.004(4)
C14' 0.028(4) 0.031(5) 0.027(5) -0.003(4) 0.002(4) 0.002(4)
C15' 0.028(5) 0.030(6) 0.021(5) 0.007(4) 0.006(4) 0.003(4)
C16' 0.042(11) 0.035(10) 0.033(10) 0.004(8) -0.006(8) 0.000(8)
C17 0.0242(8) 0.0478(13) 0.0266(9) -0.0061(9) 0.0127(7) 0.0051(9)
C18 0.0331(10) 0.0661(16) 0.0265(9) -0.0100(10) 0.0142(8) 0.0093(11)
C19 0.0358(10) 0.0627(16) 0.0203(8) -0.0137(9) 0.0044(8) 0.0129(11)
C20 0.0281(9) 0.0431(12) 0.0192(8) -0.0086(8) 0.0001(7) 0.0056(9)
C21 0.0204(7) 0.0236(9) 0.0164(6) -0.0017(6) 0.0024(5) 0.0041(7)
C22 0.0179(6) 0.0183(8) 0.0154(6) -0.0003(6) 0.0008(5) -0.0003(6)
C23 0.0199(7) 0.0261(10) 0.0208(7) -0.0013(7) -0.0017(6) -0.0030(7)
C24 0.0161(7) 0.0295(10) 0.0255(8) 0.0031(7) 0.0004(6) -0.0065(7)
C25 0.0175(7) 0.0242(9) 0.0225(7) 0.0025(6) 0.0069(6) -0.0012(6)
C26 0.0169(6) 0.0159(8) 0.0162(6) 0.0028(6) 0.0046(5) 0.0009(6)
C27 0.0190(6) 0.0179(8) 0.0163(6) -0.0007(6) 0.0072(5) 0.0008(6)
C28 0.0266(8) 0.0196(9) 0.0169(7) 0.0008(6) 0.0022(6) 0.0009(7)
C29 0.0258(8) 0.0273(9) 0.0168(7) 0.0028(7) 0.0026(6) -0.0015(7)
C30 0.0214(7) 0.0263(9) 0.0164(7) 0.0008(6) 0.0030(6) -0.0008(7)
C31 0.0250(8) 0.0391(12) 0.0176(7) -0.0021(7) 0.0044(6) -0.0059(8)
C32 0.0265(9) 0.0364(12) 0.0266(9) -0.0042(8) 0.0009(7) -0.0050(8)

loop_
_atom_type_symbol
_atom_type_description
_atom_type_scat_dispersion_real
_atom_type_scat_dispersion_imag
_atom_type_scat_source
C C 0.0033 0.0016 'International Tables Vol C Tables 4.2.6.8 and 6.1.1.4'
H H 0.0000 0.0000 'International Tables Vol C Tables 4.2.6.8 and 6.1.1.4'
N N 0.0061 0.0033 'International Tables Vol C Tables 4.2.6.8 and 6.1.1.4'
Ni Ni 0.3393 1.1124 'International Tables Vol C Tables 4.2.6.8 and 6.1.1.4'

loop_
_geom_angle_atom_site_label_1
_geom_angle_atom_site_label_2
_geom_angle_atom_site_label_3
_geom_angle
_geom_angle_site_symmetry_1
_geom_angle_site_symmetry_3
_geom_angle_publ_flag
N1 Ni1 N3 108.98(6) . . ?
N1 Ni1 N4 139.32(6) . . ?
N3 Ni1 N4 82.78(6) . . ?
N1 Ni1 N2 82.33(6) . . ?
N3 Ni1 N2 136.96(6) . . ?
N4 Ni1 N2 116.03(6) . . ?
C1 N1 C5 117.83(15) . . ?
C1 N1 Ni1 126.52(13) . . ?
C5 N1 Ni1 115.46(11) . . ?
C10 N2 C6 117.37(15) . . ?
C10 N2 Ni1 128.50(11) . . ?
C6 N2 Ni1 114.11(11) . . ?
C17 N3 C21 117.42(15) . . ?
C17 N3 Ni1 127.33(13) . . ?
C21 N3 Ni1 115.19(10) . . ?
C26 N4 C22 117.48(13) . . ?
C26 N4 Ni1 128.05(11) . . ?
C22 N4 Ni1 114.23(10) . . ?
N1 C1 C2 122.79(19) . . ?
C1 C2 C3 119.30(19) . . ?
C4 C3 C2 118.91(17) . . ?
C3 C4 C5 119.99(19) . . ?
N1 C5 C4 121.11(17) . . ?
N1 C5 C6 113.79(14) . . ?
C4 C5 C6 125.06(17) . . ?
N2 C6 C7 121.60(16) . . ?
N2 C6 C5 114.01(15) . . ?
C7 C6 C5 124.38(16) . . ?
C8 C7 C6 119.99(17) . . ?
C7 C8 C9 118.85(18) . . ?
C10 C9 C8 119.89(18) . . ?
N2 C10 C9 122.22(16) . . ?
N2 C10 C11 116.8(2) . . ?
C9 C10 C11 121.0(2) . . ?
N2 C10 C11' 114.6(9) . . ?
C9 C10 C11' 122.0(9) . . ?
C10 C11 C12 112.8(3) . . ?
C13 C12 C11 112.1(2) . . ?
C12 C13 C14 112.48(17) . . ?
C15 C14 C13 114.05(18) . . ?
C14 C15 C16 114.4(3) . . ?
C12' C11' C10 113.5(13) . . ?
C11' C12' C13' 112.7(12) . . ?
C14' C13' C12' 115.3(10) . . ?
C13' C14' C15' 114.9(11) . . ?
C16' C15' C14' 114.8(19) . . ?
N3 C17 C18 123.19(19) . . ?
C17 C18 C19 119.16(18) . . ?
C20 C19 C18 118.91(18) . . ?
C19 C20 C21 119.97(19) . . ?
N3 C21 C20 121.32(15) . . ?
N3 C21 C22 113.43(14) . . ?
C20 C21 C22 125.25(16) . . ?
N4 C22 C23 121.99(14) . . ?
N4 C22 C21 114.14(14) . . ?
C23 C22 C21 123.83(15) . . ?
C24 C23 C22 119.81(16) . . ?
C23 C24 C25 118.70(15) . . ?
C26 C25 C24 120.07(15) . . ?
N4 C26 C25 121.88(15) . . ?
N4 C26 C27 117.37(13) . . ?
C25 C26 C27 120.74(14) . . ?
C26 C27 C28 112.69(14) . . ?
C29 C28 C27 112.78(15) . . ?
C30 C29 C28 114.07(14) . . ?
C29 C30 C31 113.02(14) . . ?
C32 C31 C30 111.72(15) . . ?

loop_
_geom_bond_atom_site_label_1
_geom_bond_atom_site_label_2
_geom_bond_distance
_geom_bond_site_symmetry_2
_geom_bond_publ_flag
Ni1 N1 1.9231(14) . ?
Ni1 N3 1.9252(14) . ?
Ni1 N4 1.9345(13) . ?
Ni1 N2 1.9470(15) . ?
N1 C1 1.362(2) . ?
N1 C5 1.369(2) . ?
N2 C10 1.374(2) . ?
N2 C6 1.377(2) . ?
N3 C17 1.361(2) . ?
N3 C21 1.373(2) . ?
N4 C26 1.3742(19) . ?
N4 C22 1.378(2) . ?
C1 C2 1.379(3) . ?
C2 C3 1.399(3) . ?
C3 C4 1.368(3) . ?
C4 C5 1.410(2) . ?
C5 C6 1.434(2) . ?
C6 C7 1.405(3) . ?
C7 C8 1.363(3) . ?
C8 C9 1.403(3) . ?
C9 C10 1.376(3) . ?
C10 C11 1.481(4) . ?
C10 C11' 1.689(19) . ?
C11 C12 1.533(3) . ?
C12 C13 1.526(3) . ?
C13 C14 1.528(3) . ?
C14 C15 1.522(3) . ?
C15 C16 1.530(7) . ?
C11' C12' 1.528(19) . ?
C12' C13' 1.538(17) . ?
C13' C14' 1.474(18) . ?
C14' C15' 1.580(19) . ?
C15' C16' 1.46(4) . ?
C17 C18 1.373(3) . ?
C18 C19 1.396(3) . ?
C19 C20 1.371(3) . ?
C20 C21 1.401(2) . ?
C21 C22 1.440(2) . ?
C22 C23 1.400(2) . ?
C23 C24 1.371(2) . ?
C24 C25 1.404(2) . ?
C25 C26 1.382(2) . ?
C26 C27 1.501(2) . ?
C27 C28 1.535(2) . ?
C28 C29 1.533(2) . ?
C29 C30 1.514(3) . ?
C30 C31 1.532(2) . ?
C31 C32 1.523(3) . ?

loop_
_geom_torsion_atom_site_label_1
_geom_torsion_atom_site_label_2
_geom_torsion_atom_site_label_3
_geom_torsion_atom_site_label_4
_geom_torsion
_geom_torsion_site_symmetry_1
_geom_torsion_site_symmetry_2
_geom_torsion_site_symmetry_3
_geom_torsion_site_symmetry_4
_geom_torsion_publ_flag
C5 N1 C1 C2 2.3(2) . . . . ?
Ni1 N1 C1 C2 177.11(14) . . . . ?
N1 C1 C2 C3 -0.1(3) . . . . ?
C1 C2 C3 C4 -1.1(3) . . . . ?
C2 C3 C4 C5 0.2(3) . . . . ?
C1 N1 C5 C4 -3.2(2) . . . . ?
Ni1 N1 C5 C4 -178.60(12) . . . . ?
C1 N1 C5 C6 174.48(14) . . . . ?
Ni1 N1 C5 C6 -0.92(17) . . . . ?
C3 C4 C5 N1 2.0(3) . . . . ?
C3 C4 C5 C6 -175.37(16) . . . . ?
C10 N2 C6 C7 2.9(2) . . . . ?
Ni1 N2 C6 C7 -175.53(12) . . . . ?
C10 N2 C6 C5 -175.76(13) . . . . ?
Ni1 N2 C6 C5 5.78(16) . . . . ?
N1 C5 C6 N2 -3.19(19) . . . . ?
C4 C5 C6 N2 174.38(15) . . . . ?
N1 C5 C6 C7 178.16(15) . . . . ?
C4 C5 C6 C7 -4.3(3) . . . . ?
N2 C6 C7 C8 -1.9(2) . . . . ?
C5 C6 C7 C8 176.67(16) . . . . ?
C6 C7 C8 C9 -0.7(3) . . . . ?
C7 C8 C9 C10 2.0(3) . . . . ?
C6 N2 C10 C9 -1.5(2) . . . . ?
Ni1 N2 C10 C9 176.69(12) . . . . ?
C6 N2 C10 C11 178.68(18) . . . . ?
Ni1 N2 C10 C11 -3.1(2) . . . . ?
C6 N2 C10 C11' 166.2(7) . . . . ?
Ni1 N2 C10 C11' -15.6(7) . . . . ?
C8 C9 C10 N2 -0.9(2) . . . . ?
C8 C9 C10 C11 178.8(2) . . . . ?
C8 C9 C10 C11' -167.8(7) . . . . ?
N2 C10 C11 C12 -68.2(4) . . . . ?
C9 C10 C11 C12 112.0(3) . . . . ?
C10 C11 C12 C13 170.0(3) . . . . ?
C11 C12 C13 C14 -173.8(3) . . . . ?
C12 C13 C14 C15 -177.8(2) . . . . ?
C13 C14 C15 C16 -64.4(4) . . . . ?
N2 C10 C11' C12' -75.3(16) . . . . ?
C9 C10 C11' C12' 92.5(16) . . . . ?
C10 C11' C12' C13' 178.4(12) . . . . ?
C11' C12' C13' C14' -67.0(17) . . . . ?
C12' C13' C14' C15' -175.6(10) . . . . ?
C13' C14' C15' C16' -179(2) . . . . ?
C21 N3 C17 C18 1.2(3) . . . . ?
Ni1 N3 C17 C18 178.11(18) . . . . ?
N3 C17 C18 C19 -1.5(4) . . . . ?
C17 C18 C19 C20 0.6(4) . . . . ?
C18 C19 C20 C21 0.6(4) . . . . ?
C17 N3 C21 C20 0.1(3) . . . . ?
Ni1 N3 C21 C20 -177.22(15) . . . . ?
C17 N3 C21 C22 -179.94(17) . . . . ?
Ni1 N3 C21 C22 2.8(2) . . . . ?
C19 C20 C21 N3 -1.0(3) . . . . ?
C19 C20 C21 C22 179.1(2) . . . . ?
C26 N4 C22 C23 2.4(2) . . . . ?
Ni1 N4 C22 C23 -172.37(14) . . . . ?
C26 N4 C22 C21 -179.93(15) . . . . ?
Ni1 N4 C22 C21 5.31(19) . . . . ?
N3 C21 C22 N4 -5.2(2) . . . . ?
C20 C21 C22 N4 174.74(18) . . . . ?
N3 C21 C22 C23 172.39(17) . . . . ?
C20 C21 C22 C23 -7.6(3) . . . . ?
N4 C22 C23 C24 -0.4(3) . . . . ?
C21 C22 C23 C24 -177.86(18) . . . . ?
C22 C23 C24 C25 -1.1(3) . . . . ?
C23 C24 C25 C26 0.5(3) . . . . ?
C22 N4 C26 C25 -2.9(2) . . . . ?
Ni1 N4 C26 C25 170.99(13) . . . . ?
C22 N4 C26 C27 176.02(15) . . . . ?
Ni1 N4 C26 C27 -10.0(2) . . . . ?
C24 C25 C26 N4 1.5(3) . . . . ?
C24 C25 C26 C27 -177.41(16) . . . . ?
N4 C26 C27 C28 -73.20(18) . . . . ?
C25 C26 C27 C28 105.79(18) . . . . ?
C26 C27 C28 C29 -171.57(13) . . . . ?
C27 C28 C29 C30 -64.7(2) . . . . ?
C28 C29 C30 C31 -178.05(15) . . . . ?
C29 C30 C31 C32 175.69(16) . . . . ?
